data_4025543
loop_
_publ_author_name
'Raju Ghosh'
'N. N. Adarsh'
'Amitabha Sarkar'

_publ_section_title
;
 A Novel, Air-Stable Phosphine Ligand for the Palladium-Catalyzed
 Suzuki-Miyaura Cross-Coupling Reaction of Chloro Arenes
;
_journal_name_full 'Journal of Organic Chemistry'
_journal_page_first 5320
_journal_page_last 5322
_journal_paper_doi 10.1021/jo100643j
_journal_volume 75
_journal_year 2010
_chemical_formula_sum 'C32 H25 N P2'
_chemical_formula_weight 485.47
_chemical_name_systematic
; 
 ? 
;
_space_group_IT_number 14
_symmetry_cell_setting monoclinic
_symmetry_space_group_name_Hall '-P 2ybc'
_symmetry_space_group_name_H-M 'P 1 21/c 1'
_atom_sites_solution_hydrogens geom
_atom_sites_solution_primary direct
_atom_sites_solution_secondary difmap
_audit_creation_method SHELXL-97
_cell_angle_alpha 90.00
_cell_angle_beta 105.8580(10)
_cell_angle_gamma 90.00
_cell_formula_units_Z 8
_cell_length_a 11.2845(7)
_cell_length_b 25.4016(16)
_cell_length_c 18.7306(12)
_cell_measurement_temperature 100(2)
_cell_volume 5164.7(6)
_computing_cell_refinement 'Bruker Apex II'
_computing_data_collection 'Bruker Apex II'
_computing_data_reduction SAINT
_computing_molecular_graphics 'Mercury 2.3, ORTEP3v2'
_computing_publication_material SHELXTL-97
_computing_structure_refinement 'SHELXL-97 (Sheldrick, 1997)'
_computing_structure_solution 'SHELXS-97 (Sheldrick, 1990)'
_diffrn_ambient_temperature 100(2)
_diffrn_detector_area_resol_mean 3
_diffrn_measured_fraction_theta_full 1.000
_diffrn_measured_fraction_theta_max 1.000
_diffrn_measurement_device_type 'Bruker Apex II'
_diffrn_measurement_method 'Omega scan'
_diffrn_radiation_monochromator graphite
_diffrn_radiation_source 'fine-focus sealed tube'
_diffrn_radiation_type MoK\a
_diffrn_radiation_wavelength 0.71073
_diffrn_reflns_av_R_equivalents 0.0505
_diffrn_reflns_av_sigmaI/netI 0.0384
_diffrn_reflns_limit_h_max 13
_diffrn_reflns_limit_h_min -13
_diffrn_reflns_limit_k_max 30
_diffrn_reflns_limit_k_min -29
_diffrn_reflns_limit_l_max 22
_diffrn_reflns_limit_l_min -22
_diffrn_reflns_number 48609
_diffrn_reflns_theta_full 25.00
_diffrn_reflns_theta_max 25.00
_diffrn_reflns_theta_min 1.39
_exptl_absorpt_coefficient_mu 0.189
_exptl_absorpt_correction_T_max 0.9740
_exptl_absorpt_correction_T_min 0.9419
_exptl_absorpt_correction_type multi-scan
_exptl_absorpt_process_details sadabs
_exptl_crystal_colour yellow
_exptl_crystal_density_diffrn 1.249
_exptl_crystal_density_method 'not measured'
_exptl_crystal_description block
_exptl_crystal_F_000 2032
_exptl_crystal_size_max 0.32
_exptl_crystal_size_mid 0.24
_exptl_crystal_size_min 0.14
_refine_diff_density_max 0.689
_refine_diff_density_min -0.209
_refine_diff_density_rms 0.056
_refine_ls_extinction_method none
_refine_ls_goodness_of_fit_ref 1.068
_refine_ls_hydrogen_treatment constr
_refine_ls_matrix_type full
_refine_ls_number_parameters 631
_refine_ls_number_reflns 9117
_refine_ls_number_restraints 0
_refine_ls_restrained_S_all 1.068
_refine_ls_R_factor_all 0.0595
_refine_ls_R_factor_gt 0.0469
_refine_ls_shift/su_max 0.003
_refine_ls_shift/su_mean 0.000
_refine_ls_structure_factor_coef Fsqd
_refine_ls_weighting_details 'calc w=1/[\s^2^(Fo^2^)+(0.1000P)^2^+0.1991P] where P=(Fo^2^+2Fc^2^)/3'
_refine_ls_weighting_scheme calc
_refine_ls_wR_factor_gt 0.1374
_refine_ls_wR_factor_ref 0.1495
_reflns_number_gt 7393
_reflns_number_total 9117
_reflns_threshold_expression >2sigma(I)
_cod_data_source_file jo100643j_si_001.cif
_cod_data_source_block rg01l_0m
_cod_database_code 4025543

loop_
_symmetry_equiv_pos_as_xyz
'x, y, z'
'-x, y+1/2, -z+1/2'
'-x, -y, -z'
'x, -y-1/2, z-1/2'

loop_
_atom_site_label
_atom_site_type_symbol
_atom_site_fract_x
_atom_site_fract_y
_atom_site_fract_z
_atom_site_U_iso_or_equiv
_atom_site_adp_type
_atom_site_occupancy
_atom_site_symmetry_multiplicity
_atom_site_calc_flag
_atom_site_refinement_flags
_atom_site_disorder_assembly
_atom_site_disorder_group
P1 P 0.19748(5) 0.23423(2) 0.24700(3) 0.02647(15) Uani 1 1 d . . .
P2 P 0.37941(5) 0.15476(2) 0.20057(3) 0.02833(16) Uani 1 1 d . . .
N1 N 0.26403(16) 0.27736(6) 0.19654(9) 0.0281(4) Uani 1 1 d . . .
C1 C 0.15710(19) 0.27888(8) 0.31363(11) 0.0280(5) Uani 1 1 d . . .
C2 C 0.2357(2) 0.27910(9) 0.38534(12) 0.0362(5) Uani 1 1 d . . .
H2 H 0.3066 0.2586 0.3961 0.043 Uiso 1 1 calc R . .
C3 C 0.2102(3) 0.30925(10) 0.44091(13) 0.0468(6) Uani 1 1 d . . .
H3 H 0.2640 0.3092 0.4884 0.056 Uiso 1 1 calc R . .
C4 C 0.1042(3) 0.33942(10) 0.42523(15) 0.0522(7) Uani 1 1 d . . .
H4 H 0.0863 0.3594 0.4626 0.063 Uiso 1 1 calc R . .
C5 C 0.0247(3) 0.34009(10) 0.35456(15) 0.0466(6) Uani 1 1 d . . .
H5 H -0.0462 0.3606 0.3443 0.056 Uiso 1 1 calc R . .
C6 C 0.0509(2) 0.31003(9) 0.29899(13) 0.0363(5) Uani 1 1 d . . .
H6 H -0.0027 0.3106 0.2514 0.044 Uiso 1 1 calc R . .
C7 C 0.04812(19) 0.22329(8) 0.17959(12) 0.0281(5) Uani 1 1 d . . .
C8 C -0.0497(2) 0.20447(9) 0.20454(14) 0.0383(6) Uani 1 1 d . . .
H8 H -0.0389 0.1993 0.2551 0.046 Uiso 1 1 calc R . .
C9 C -0.1622(2) 0.19347(9) 0.15526(16) 0.0476(7) Uani 1 1 d . . .
H9 H -0.2274 0.1820 0.1728 0.057 Uiso 1 1 calc R . .
C10 C -0.1785(2) 0.19940(9) 0.07992(16) 0.0483(7) Uani 1 1 d . . .
H10 H -0.2544 0.1919 0.0468 0.058 Uiso 1 1 calc R . .
C11 C -0.0818(2) 0.21648(9) 0.05371(14) 0.0427(6) Uani 1 1 d . . .
H11 H -0.0922 0.2199 0.0029 0.051 Uiso 1 1 calc R . .
C12 C 0.0311(2) 0.22852(8) 0.10350(12) 0.0337(5) Uani 1 1 d . . .
H12 H 0.0958 0.2402 0.0857 0.040 Uiso 1 1 calc R . .
C13 C 0.2279(2) 0.32935(8) 0.17755(12) 0.0313(5) Uani 1 1 d . . .
H13 H 0.1736 0.3481 0.1974 0.038 Uiso 1 1 calc R . .
C14 C 0.2815(2) 0.34895(9) 0.12700(12) 0.0333(5) Uani 1 1 d . . .
H14 H 0.2718 0.3826 0.1068 0.040 Uiso 1 1 calc R . .
C15 C 0.3567(2) 0.30710(9) 0.11059(12) 0.0327(5) Uani 1 1 d . . .
C16 C 0.4303(2) 0.30397(10) 0.06222(13) 0.0393(6) Uani 1 1 d . . .
H16 H 0.4391 0.3327 0.0332 0.047 Uiso 1 1 calc R . .
C17 C 0.4897(2) 0.25734(9) 0.05842(13) 0.0373(5) Uani 1 1 d . . .
H17 H 0.5396 0.2549 0.0264 0.045 Uiso 1 1 calc R . .
C18 C 0.47798(19) 0.21363(9) 0.10076(11) 0.0316(5) Uani 1 1 d . . .
H18 H 0.5207 0.1831 0.0962 0.038 Uiso 1 1 calc R . .
C19 C 0.40420(18) 0.21391(8) 0.15001(11) 0.0262(4) Uani 1 1 d . . .
C20 C 0.34411(18) 0.26240(8) 0.15396(11) 0.0260(4) Uani 1 1 d . . .
C21 C 0.4684(2) 0.10484(8) 0.16571(12) 0.0311(5) Uani 1 1 d . . .
C22 C 0.4020(3) 0.06749(10) 0.11652(14) 0.0453(6) Uani 1 1 d . . .
H22 H 0.3163 0.0682 0.1029 0.054 Uiso 1 1 calc R . .
C23 C 0.4638(3) 0.02878(11) 0.08745(16) 0.0578(8) Uani 1 1 d . . .
H23 H 0.4188 0.0039 0.0545 0.069 Uiso 1 1 calc R . .
C24 C 0.5899(3) 0.02712(10) 0.10700(15) 0.0541(7) Uani 1 1 d . . .
H24 H 0.6300 0.0014 0.0871 0.065 Uiso 1 1 calc R . .
C25 C 0.6576(2) 0.06374(9) 0.15630(13) 0.0432(6) Uani 1 1 d . . .
H25 H 0.7432 0.0628 0.1695 0.052 Uiso 1 1 calc R . .
C26 C 0.5966(2) 0.10174(9) 0.18576(12) 0.0346(5) Uani 1 1 d . . .
H26 H 0.6423 0.1258 0.2197 0.042 Uiso 1 1 calc R . .
C27 C 0.4838(2) 0.16709(8) 0.29320(11) 0.0297(5) Uani 1 1 d . . .
C28 C 0.4933(3) 0.12749(10) 0.34660(14) 0.0471(7) Uani 1 1 d . . .
H28 H 0.4468 0.0969 0.3346 0.056 Uiso 1 1 calc R . .
C29 C 0.5727(3) 0.13390(13) 0.41788(14) 0.0605(9) Uani 1 1 d . . .
H29 H 0.5803 0.1072 0.4528 0.073 Uiso 1 1 calc R . .
C30 C 0.6395(3) 0.17959(13) 0.43636(14) 0.0585(8) Uani 1 1 d . . .
H30 H 0.6924 0.1836 0.4837 0.070 Uiso 1 1 calc R . .
C31 C 0.6284(2) 0.21933(11) 0.38532(14) 0.0526(7) Uani 1 1 d . . .
H31 H 0.6720 0.2505 0.3985 0.063 Uiso 1 1 calc R . .
C32 C 0.5517(2) 0.21272(9) 0.31370(12) 0.0377(5) Uani 1 1 d . . .
H32 H 0.5460 0.2395 0.2790 0.045 Uiso 1 1 calc R . .
P1' P 0.33421(5) 0.96204(2) 0.26214(3) 0.02543(15) Uani 1 1 d . . .
P2' P 0.15628(5) 1.03960(2) 0.31382(3) 0.02622(15) Uani 1 1 d . . .
N1' N 0.25832(15) 0.91709(6) 0.30432(10) 0.0292(4) Uani 1 1 d . . .
C1' C 0.48136(19) 0.96879(8) 0.33352(11) 0.0260(4) Uani 1 1 d . . .
C2' C 0.4961(2) 0.95529(9) 0.40737(12) 0.0354(5) Uani 1 1 d . . .
H2' H 0.4325 0.9384 0.4210 0.042 Uiso 1 1 calc R . .
C3' C 0.6047(2) 0.96685(10) 0.46087(13) 0.0446(6) Uani 1 1 d . . .
H3' H 0.6134 0.9578 0.5101 0.054 Uiso 1 1 calc R . .
C4' C 0.6997(2) 0.99159(10) 0.44152(16) 0.0492(7) Uani 1 1 d . . .
H4' H 0.7723 0.9994 0.4776 0.059 Uiso 1 1 calc R . .
C5' C 0.6868(2) 1.00484(10) 0.36857(16) 0.0491(7) Uani 1 1 d . . .
H5' H 0.7515 1.0212 0.3554 0.059 Uiso 1 1 calc R . .
C6' C 0.5784(2) 0.99398(9) 0.31455(14) 0.0391(6) Uani 1 1 d . . .
H6' H 0.5703 1.0035 0.2655 0.047 Uiso 1 1 calc R . .
C7' C 0.3745(2) 0.92011(8) 0.19264(11) 0.0292(5) Uani 1 1 d . . .
C8' C 0.4853(2) 0.89284(9) 0.20363(13) 0.0422(6) Uani 1 1 d . . .
H8' H 0.5411 0.8922 0.2505 0.051 Uiso 1 1 calc R . .
C9' C 0.5127(3) 0.86663(11) 0.14484(15) 0.0539(7) Uani 1 1 d . . .
H9' H 0.5866 0.8484 0.1526 0.065 Uiso 1 1 calc R . .
C10' C 0.4310(3) 0.86756(10) 0.07533(14) 0.0533(7) Uani 1 1 d . . .
H10' H 0.4506 0.8507 0.0360 0.064 Uiso 1 1 calc R . .
C11' C 0.3198(3) 0.89363(10) 0.06385(13) 0.0498(7) Uani 1 1 d . . .
H11' H 0.2634 0.8935 0.0172 0.060 Uiso 1 1 calc R . .
C12' C 0.2925(2) 0.92000(9) 0.12217(12) 0.0376(5) Uani 1 1 d . . .
H12' H 0.2181 0.9379 0.1140 0.045 Uiso 1 1 calc R . .
C13' C 0.2844(2) 0.86309(8) 0.31405(12) 0.0338(5) Uani 1 1 d . . .
H13' H 0.3396 0.8453 0.2938 0.041 Uiso 1 1 calc R . .
C14' C 0.2196(2) 0.84004(9) 0.35648(12) 0.0354(5) Uani 1 1 d . . .
H14' H 0.2206 0.8047 0.3696 0.042 Uiso 1 1 calc R . .
C15' C 0.1481(2) 0.88176(9) 0.37736(12) 0.0355(5) Uani 1 1 d . . .
C16' C 0.0671(2) 0.88181(10) 0.42091(13) 0.0416(6) Uani 1 1 d . . .
H16' H 0.0490 0.8509 0.4424 0.050 Uiso 1 1 calc R . .
C17' C 0.0139(2) 0.92888(9) 0.43168(12) 0.0341(5) Uani 1 1 d . . .
H17' H -0.0403 0.9294 0.4612 0.041 Uiso 1 1 calc R . .
C18' C 0.03833(19) 0.97588(9) 0.39985(11) 0.0297(5) Uani 1 1 d . . .
H18' H -0.0003 1.0066 0.4087 0.036 Uiso 1 1 calc R . .
C19' C 0.11913(17) 0.97822(8) 0.35510(10) 0.0251(4) Uani 1 1 d . . .
C20' C 0.17331(18) 0.92962(8) 0.34530(11) 0.0265(4) Uani 1 1 d . . .
C21' C 0.05924(19) 1.03268(8) 0.21792(11) 0.0279(5) Uani 1 1 d . . .
C22' C -0.0153(2) 0.98921(9) 0.19122(12) 0.0383(5) Uani 1 1 d . . .
H22' H -0.0215 0.9623 0.2237 0.046 Uiso 1 1 calc R . .
C23' C -0.0801(3) 0.98554(10) 0.11714(14) 0.0512(7) Uani 1 1 d . . .
H23' H -0.1291 0.9562 0.1004 0.061 Uiso 1 1 calc R . .
C24' C -0.0728(3) 1.02502(12) 0.06797(14) 0.0578(8) Uani 1 1 d . . .
H24' H -0.1156 1.0223 0.0181 0.069 Uiso 1 1 calc R . .
C25' C -0.0009(3) 1.06871(12) 0.09395(15) 0.0570(8) Uani 1 1 d . . .
H25' H 0.0027 1.0959 0.0614 0.068 Uiso 1 1 calc R . .
C26' C 0.0663(2) 1.07265(9) 0.16803(14) 0.0418(6) Uani 1 1 d . . .
H26' H 0.1158 1.1019 0.1843 0.050 Uiso 1 1 calc R . .
C27' C 0.0694(2) 1.08949(8) 0.34989(11) 0.0280(5) Uani 1 1 d . . .
C28' C -0.0595(2) 1.09388(8) 0.32883(12) 0.0309(5) Uani 1 1 d . . .
H28' H -0.1068 1.0701 0.2951 0.037 Uiso 1 1 calc R . .
C29' C -0.1165(2) 1.13349(9) 0.35818(12) 0.0366(5) Uani 1 1 d . . .
H29' H -0.2020 1.1357 0.3446 0.044 Uiso 1 1 calc R . .
C30' C -0.0475(2) 1.16972(9) 0.40735(13) 0.0400(6) Uani 1 1 d . . .
H30' H -0.0864 1.1964 0.4264 0.048 Uiso 1 1 calc R . .
C31' C 0.0797(2) 1.16619(9) 0.42814(13) 0.0404(6) Uani 1 1 d . . .
H31' H 0.1264 1.1905 0.4612 0.048 Uiso 1 1 calc R . .
C32' C 0.1376(2) 1.12642(8) 0.39982(12) 0.0343(5) Uani 1 1 d . . .
H32' H 0.2231 1.1243 0.4142 0.041 Uiso 1 1 calc R . .

loop_
_atom_site_aniso_label
_atom_site_aniso_U_11
_atom_site_aniso_U_22
_atom_site_aniso_U_33
_atom_site_aniso_U_23
_atom_site_aniso_U_13
_atom_site_aniso_U_12
P1 0.0274(3) 0.0276(3) 0.0247(3) 0.0045(2) 0.0075(2) 0.0010(2)
P2 0.0312(3) 0.0277(3) 0.0278(3) 0.0011(2) 0.0110(2) -0.0032(2)
N1 0.0269(9) 0.0279(9) 0.0289(9) 0.0038(7) 0.0063(8) -0.0028(7)
C1 0.0317(12) 0.0279(11) 0.0249(11) 0.0017(9) 0.0085(9) -0.0030(9)
C2 0.0367(13) 0.0427(13) 0.0281(12) 0.0043(10) 0.0070(10) -0.0056(10)
C3 0.0587(17) 0.0524(16) 0.0256(12) -0.0026(11) 0.0050(11) -0.0101(13)
C4 0.079(2) 0.0415(15) 0.0436(16) -0.0107(12) 0.0296(15) -0.0053(14)
C5 0.0534(16) 0.0397(14) 0.0504(16) -0.0042(12) 0.0206(13) 0.0111(12)
C6 0.0376(13) 0.0375(13) 0.0320(12) -0.0038(10) 0.0066(10) 0.0043(10)
C7 0.0301(11) 0.0229(10) 0.0321(12) -0.0014(9) 0.0098(9) -0.0025(9)
C8 0.0417(14) 0.0307(12) 0.0455(14) 0.0010(10) 0.0169(11) -0.0077(10)
C9 0.0354(14) 0.0366(13) 0.072(2) -0.0066(13) 0.0172(13) -0.0127(11)
C10 0.0345(14) 0.0327(13) 0.0671(19) -0.0178(12) -0.0043(13) -0.0024(11)
C11 0.0435(14) 0.0403(14) 0.0370(13) -0.0091(11) -0.0010(11) 0.0020(11)
C12 0.0356(13) 0.0340(12) 0.0303(12) -0.0020(9) 0.0068(10) -0.0024(10)
C13 0.0325(12) 0.0265(11) 0.0317(12) 0.0011(9) 0.0034(9) -0.0005(9)
C14 0.0316(12) 0.0295(12) 0.0361(12) 0.0064(9) 0.0048(10) 0.0002(9)
C15 0.0292(12) 0.0366(12) 0.0276(11) 0.0047(9) -0.0004(9) -0.0076(9)
C16 0.0379(13) 0.0443(14) 0.0347(13) 0.0098(11) 0.0084(11) -0.0085(11)
C17 0.0342(13) 0.0450(14) 0.0352(13) 0.0044(11) 0.0138(10) -0.0025(10)
C18 0.0291(12) 0.0375(12) 0.0288(11) 0.0010(9) 0.0089(9) -0.0014(9)
C19 0.0204(10) 0.0353(12) 0.0210(10) 0.0012(9) 0.0025(8) -0.0058(9)
C20 0.0207(10) 0.0324(11) 0.0222(10) 0.0032(8) 0.0014(8) -0.0050(8)
C21 0.0402(13) 0.0281(11) 0.0275(11) 0.0008(9) 0.0135(10) -0.0054(9)
C22 0.0520(16) 0.0441(14) 0.0431(14) -0.0122(11) 0.0185(12) -0.0133(12)
C23 0.082(2) 0.0465(16) 0.0526(17) -0.0245(13) 0.0303(16) -0.0170(15)
C24 0.082(2) 0.0416(15) 0.0496(16) -0.0060(12) 0.0357(16) 0.0051(14)
C25 0.0540(16) 0.0441(14) 0.0373(13) 0.0036(11) 0.0225(12) 0.0094(12)
C26 0.0450(14) 0.0324(12) 0.0294(12) -0.0015(9) 0.0151(10) 0.0005(10)
C27 0.0354(12) 0.0319(12) 0.0238(11) 0.0047(9) 0.0117(9) 0.0123(9)
C28 0.0654(17) 0.0462(14) 0.0380(14) 0.0125(11) 0.0283(13) 0.0203(13)
C29 0.083(2) 0.075(2) 0.0320(15) 0.0224(14) 0.0303(15) 0.0446(18)
C30 0.0656(19) 0.081(2) 0.0254(13) -0.0050(14) 0.0064(13) 0.0416(17)
C31 0.0519(16) 0.0581(17) 0.0392(14) -0.0150(13) -0.0021(12) 0.0203(13)
C32 0.0417(14) 0.0372(13) 0.0293(12) -0.0005(10) 0.0013(10) 0.0091(10)
P1' 0.0264(3) 0.0255(3) 0.0237(3) 0.0016(2) 0.0055(2) 0.0029(2)
P2' 0.0258(3) 0.0243(3) 0.0294(3) -0.0005(2) 0.0089(2) -0.0024(2)
N1' 0.0274(10) 0.0254(9) 0.0327(10) 0.0025(7) 0.0047(8) 0.0011(7)
C1' 0.0266(11) 0.0228(10) 0.0284(11) -0.0047(8) 0.0071(9) 0.0005(8)
C2' 0.0308(12) 0.0469(14) 0.0284(12) -0.0051(10) 0.0079(10) 0.0023(10)
C3' 0.0384(14) 0.0619(17) 0.0286(12) -0.0121(11) 0.0007(11) 0.0123(12)
C4' 0.0301(13) 0.0466(15) 0.0599(18) -0.0243(13) -0.0062(12) 0.0044(11)
C5' 0.0332(14) 0.0402(14) 0.072(2) -0.0007(13) 0.0111(13) -0.0081(11)
C6' 0.0346(13) 0.0360(13) 0.0474(14) 0.0052(11) 0.0123(11) -0.0039(10)
C7' 0.0329(12) 0.0270(11) 0.0253(11) -0.0015(9) 0.0039(9) 0.0029(9)
C8' 0.0430(14) 0.0471(14) 0.0305(12) -0.0074(11) 0.0001(10) 0.0149(11)
C9' 0.0499(16) 0.0587(17) 0.0499(16) -0.0183(13) 0.0082(13) 0.0194(13)
C10' 0.0701(19) 0.0495(16) 0.0387(15) -0.0190(12) 0.0122(14) 0.0079(14)
C11' 0.0606(17) 0.0491(15) 0.0295(13) -0.0133(11) -0.0048(12) 0.0065(13)
C12' 0.0402(13) 0.0348(13) 0.0320(12) -0.0040(10) 0.0001(10) 0.0037(10)
C13' 0.0350(12) 0.0244(11) 0.0372(13) 0.0009(9) 0.0017(10) 0.0046(9)
C14' 0.0381(13) 0.0265(11) 0.0358(13) 0.0027(9) 0.0005(10) 0.0021(10)
C15' 0.0334(12) 0.0397(13) 0.0266(12) 0.0043(9) -0.0033(10) -0.0075(10)
C16' 0.0417(14) 0.0444(14) 0.0343(13) 0.0069(10) 0.0029(11) -0.0089(11)
C17' 0.0269(12) 0.0420(13) 0.0330(12) 0.0031(10) 0.0075(9) -0.0042(10)
C18' 0.0284(11) 0.0350(12) 0.0249(11) 0.0011(9) 0.0059(9) -0.0013(9)
C19' 0.0196(10) 0.0329(11) 0.0197(10) 0.0035(8) 0.0002(8) -0.0024(8)
C20' 0.0229(10) 0.0308(11) 0.0209(10) 0.0036(8) -0.0024(8) -0.0041(8)
C21' 0.0317(12) 0.0261(11) 0.0281(11) 0.0039(9) 0.0121(9) 0.0090(9)
C22' 0.0493(15) 0.0274(12) 0.0317(12) 0.0023(9) -0.0001(11) 0.0032(10)
C23' 0.0641(18) 0.0406(14) 0.0372(14) -0.0072(11) -0.0058(13) 0.0170(13)
C24' 0.073(2) 0.0685(19) 0.0275(13) 0.0009(13) 0.0064(13) 0.0357(16)
C25' 0.071(2) 0.0668(19) 0.0391(15) 0.0277(14) 0.0250(14) 0.0234(16)
C26' 0.0489(15) 0.0362(13) 0.0449(14) 0.0119(11) 0.0205(12) 0.0064(11)
C27' 0.0349(12) 0.0240(11) 0.0282(11) 0.0017(9) 0.0139(9) -0.0020(9)
C28' 0.0326(12) 0.0323(12) 0.0280(11) -0.0022(9) 0.0088(9) -0.0014(9)
C29' 0.0406(13) 0.0420(13) 0.0307(12) 0.0037(10) 0.0156(10) 0.0097(11)
C30' 0.0588(17) 0.0333(13) 0.0337(13) 0.0012(10) 0.0224(12) 0.0078(11)
C31' 0.0601(17) 0.0291(12) 0.0325(13) -0.0067(10) 0.0138(12) -0.0077(11)
C32' 0.0363(13) 0.0299(12) 0.0358(13) -0.0023(10) 0.0084(10) -0.0044(10)

loop_
_atom_type_symbol
_atom_type_description
_atom_type_scat_dispersion_real
_atom_type_scat_dispersion_imag
_atom_type_scat_source
C C 0.0033 0.0016 'International Tables Vol C Tables 4.2.6.8 and 6.1.1.4'
H H 0.0000 0.0000 'International Tables Vol C Tables 4.2.6.8 and 6.1.1.4'
N N 0.0061 0.0033 'International Tables Vol C Tables 4.2.6.8 and 6.1.1.4'
P P 0.1023 0.0942 'International Tables Vol C Tables 4.2.6.8 and 6.1.1.4'

loop_
_geom_angle_atom_site_label_1
_geom_angle_atom_site_label_2
_geom_angle_atom_site_label_3
_geom_angle
_geom_angle_site_symmetry_1
_geom_angle_site_symmetry_3
_geom_angle_publ_flag
N1 P1 C7 99.97(9) . . ?
N1 P1 C1 101.77(9) . . ?
C7 P1 C1 102.13(9) . . ?
C27 P2 C19 101.46(9) . . ?
C27 P2 C21 100.43(9) . . ?
C19 P2 C21 101.86(9) . . ?
C13 N1 C20 107.33(16) . . ?
C13 N1 P1 126.26(15) . . ?
C20 N1 P1 125.01(14) . . ?
C2 C1 C6 118.2(2) . . ?
C2 C1 P1 116.60(17) . . ?
C6 C1 P1 125.12(16) . . ?
C3 C2 C1 121.3(2) . . ?
C4 C3 C2 119.5(2) . . ?
C5 C4 C3 120.5(2) . . ?
C4 C5 C6 119.8(2) . . ?
C5 C6 C1 120.8(2) . . ?
C12 C7 C8 118.4(2) . . ?
C12 C7 P1 122.37(16) . . ?
C8 C7 P1 119.00(17) . . ?
C9 C8 C7 120.9(2) . . ?
C10 C9 C8 120.2(2) . . ?
C9 C10 C11 120.0(2) . . ?
C10 C11 C12 119.8(2) . . ?
C7 C12 C11 120.7(2) . . ?
C14 C13 N1 111.8(2) . . ?
C13 C14 C15 106.24(19) . . ?
C16 C15 C20 119.8(2) . . ?
C16 C15 C14 132.2(2) . . ?
C20 C15 C14 107.99(19) . . ?
C17 C16 C15 118.1(2) . . ?
C16 C17 C18 122.3(2) . . ?
C17 C18 C19 122.5(2) . . ?
C18 C19 C20 114.67(19) . . ?
C18 C19 P2 122.45(17) . . ?
C20 C19 P2 122.75(15) . . ?
N1 C20 C19 130.76(18) . . ?
N1 C20 C15 106.64(18) . . ?
C19 C20 C15 122.59(19) . . ?
C22 C21 C26 118.1(2) . . ?
C22 C21 P2 117.21(18) . . ?
C26 C21 P2 124.66(16) . . ?
C21 C22 C23 120.1(2) . . ?
C24 C23 C22 120.6(2) . . ?
C23 C24 C25 120.1(2) . . ?
C24 C25 C26 119.4(2) . . ?
C25 C26 C21 121.6(2) . . ?
C32 C27 C28 118.3(2) . . ?
C32 C27 P2 124.59(16) . . ?
C28 C27 P2 117.10(19) . . ?
C29 C28 C27 120.1(3) . . ?
C30 C29 C28 120.1(3) . . ?
C31 C30 C29 120.4(3) . . ?
C30 C31 C32 119.7(3) . . ?
C27 C32 C31 121.3(2) . . ?
N1' P1' C7' 100.92(9) . . ?
N1' P1' C1' 100.97(9) . . ?
C7' P1' C1' 102.78(9) . . ?
C21' P2' C19' 100.74(9) . . ?
C21' P2' C27' 100.93(9) . . ?
C19' P2' C27' 102.95(9) . . ?
C13' N1' C20' 107.31(17) . . ?
C13' N1' P1' 126.01(15) . . ?
C20' N1' P1' 125.98(14) . . ?
C2' C1' C6' 118.5(2) . . ?
C2' C1' P1' 122.72(16) . . ?
C6' C1' P1' 118.33(16) . . ?
C3' C2' C1' 120.6(2) . . ?
C4' C3' C2' 120.4(2) . . ?
C3' C4' C5' 119.7(2) . . ?
C4' C5' C6' 120.6(2) . . ?
C5' C6' C1' 120.2(2) . . ?
C12' C7' C8' 118.5(2) . . ?
C12' C7' P1' 116.48(16) . . ?
C8' C7' P1' 124.77(17) . . ?
C9' C8' C7' 120.3(2) . . ?
C10' C9' C8' 120.3(2) . . ?
C9' C10' C11' 120.0(2) . . ?
C10' C11' C12' 119.8(2) . . ?
C11' C12' C7' 121.1(2) . . ?
C14' C13' N1' 111.8(2) . . ?
C13' C14' C15' 105.81(19) . . ?
C16' C15' C20' 119.4(2) . . ?
C16' C15' C14' 131.8(2) . . ?
C20' C15' C14' 108.8(2) . . ?
C17' C16' C15' 118.2(2) . . ?
C16' C17' C18' 122.4(2) . . ?
C19' C18' C17' 122.0(2) . . ?
C18' C19' C20' 114.66(18) . . ?
C18' C19' P2' 123.30(16) . . ?
C20' C19' P2' 122.02(15) . . ?
C19' C20' N1' 130.35(18) . . ?
C19' C20' C15' 123.40(19) . . ?
N1' C20' C15' 106.26(18) . . ?
C22' C21' C26' 118.3(2) . . ?
C22' C21' P2' 124.44(16) . . ?
C26' C21' P2' 117.17(17) . . ?
C23' C22' C21' 121.0(2) . . ?
C24' C23' C22' 120.6(3) . . ?
C23' C24' C25' 119.0(2) . . ?
C24' C25' C26' 121.1(2) . . ?
C25' C26' C21' 120.0(2) . . ?
C32' C27' C28' 118.25(19) . . ?
C32' C27' P2' 117.19(16) . . ?
C28' C27' P2' 124.52(16) . . ?
C29' C28' C27' 120.2(2) . . ?
C30' C29' C28' 120.7(2) . . ?
C29' C30' C31' 119.8(2) . . ?
C30' C31' C32' 120.1(2) . . ?
C31' C32' C27' 121.0(2) . . ?

loop_
_geom_bond_atom_site_label_1
_geom_bond_atom_site_label_2
_geom_bond_distance
_geom_bond_site_symmetry_2
_geom_bond_publ_flag
P1 N1 1.7453(17) . ?
P1 C7 1.830(2) . ?
P1 C1 1.834(2) . ?
P2 C27 1.838(2) . ?
P2 C19 1.838(2) . ?
P2 C21 1.844(2) . ?
N1 C13 1.399(3) . ?
N1 C20 1.411(3) . ?
C1 C2 1.393(3) . ?
C1 C6 1.399(3) . ?
C2 C3 1.384(3) . ?
C3 C4 1.383(4) . ?
C4 C5 1.381(4) . ?
C5 C6 1.386(3) . ?
C7 C12 1.392(3) . ?
C7 C8 1.396(3) . ?
C8 C9 1.379(3) . ?
C9 C10 1.381(4) . ?
C10 C11 1.382(4) . ?
C11 C12 1.392(3) . ?
C13 C14 1.350(3) . ?
C14 C15 1.445(3) . ?
C15 C16 1.389(3) . ?
C15 C20 1.426(3) . ?
C16 C17 1.372(3) . ?
C17 C18 1.392(3) . ?
C18 C19 1.401(3) . ?
C19 C20 1.418(3) . ?
C21 C22 1.390(3) . ?
C21 C26 1.394(3) . ?
C22 C23 1.399(4) . ?
C23 C24 1.369(4) . ?
C24 C25 1.384(4) . ?
C25 C26 1.385(3) . ?
C27 C32 1.384(3) . ?
C27 C28 1.402(3) . ?
C28 C29 1.399(4) . ?
C29 C30 1.376(4) . ?
C30 C31 1.373(4) . ?
C31 C32 1.394(3) . ?
P1' N1' 1.7410(17) . ?
P1' C7' 1.833(2) . ?
P1' C1' 1.833(2) . ?
P2' C21' 1.839(2) . ?
P2' C19' 1.839(2) . ?
P2' C27' 1.840(2) . ?
N1' C13' 1.404(3) . ?
N1' C20' 1.419(3) . ?
C1' C2' 1.390(3) . ?
C1' C6' 1.396(3) . ?
C2' C3' 1.387(3) . ?
C3' C4' 1.373(4) . ?
C4' C5' 1.376(4) . ?
C5' C6' 1.386(3) . ?
C7' C12' 1.390(3) . ?
C7' C8' 1.394(3) . ?
C8' C9' 1.392(3) . ?
C9' C10' 1.374(4) . ?
C10' C11' 1.383(4) . ?
C11' C12' 1.386(3) . ?
C13' C14' 1.352(3) . ?
C14' C15' 1.448(3) . ?
C15' C16' 1.382(3) . ?
C15' C20' 1.419(3) . ?
C16' C17' 1.377(3) . ?
C17' C18' 1.395(3) . ?
C18' C19' 1.398(3) . ?
C19' C20' 1.412(3) . ?
C21' C22' 1.396(3) . ?
C21' C26' 1.397(3) . ?
C22' C23' 1.384(3) . ?
C23' C24' 1.379(4) . ?
C24' C25' 1.383(4) . ?
C25' C26' 1.391(4) . ?
C27' C32' 1.398(3) . ?
C27' C28' 1.404(3) . ?
C28' C29' 1.386(3) . ?
C29' C30' 1.382(3) . ?
C30' C31' 1.384(4) . ?
C31' C32' 1.385(3) . ?
